data_2204056
loop_
_publ_author_name
'Wheeler, Kraig A.'
'Matthew Gordineer'
'Deschamps, Jeffrey R.'

_publ_section_title
;
N-Phthaloyl-dl-alanine
;
_journal_issue 8
_journal_name_full 'Acta Crystallographica, Section E'
_journal_page_first o1398
_journal_page_last o1400
_journal_paper_doi 10.1107/S1600536804016459
_journal_volume 60
_journal_year 2004
_chemical_formula_iupac 'C11 H9 N O4'
_chemical_formula_moiety 'C11 H9 N O4'
_chemical_formula_sum 'C11 H9 N O4'
_chemical_formula_weight 219.19
_chemical_name_common
;
N-Phthaloyl-dl-alanine
;
_chemical_name_systematic
;
dl-2-(1,3-dioxoisoindolin-2-yl)propanoic acid
;
_space_group_IT_number 14
_symmetry_cell_setting monoclinic
_symmetry_space_group_name_Hall '-P 2ybc'
_symmetry_space_group_name_H-M 'P 1 21/c 1'
_atom_sites_solution_hydrogens geom
_atom_sites_solution_primary direct
_atom_sites_solution_secondary difmap
_cell_angle_alpha 90.00
_cell_angle_beta 93.131(2)
_cell_angle_gamma 90.00
_cell_formula_units_Z 4
_cell_length_a 9.8777(8)
_cell_length_b 10.4880(8)
_cell_length_c 9.9723(8)
_cell_measurement_reflns_used 5700
_cell_measurement_temperature 93(2)
_cell_measurement_theta_max 28.306
_cell_measurement_theta_min 2.821
_cell_volume 1031.56(14)
_computing_cell_refinement SMART
_computing_data_collection 'SMART (Bruker, 2001)'
_computing_data_reduction
;
SAINT (Bruker, 2002) and XPREP (Bruker, 2001)
;
_computing_molecular_graphics XSEED
_computing_publication_material 'XSEED (Barbour, 2001)'
_computing_structure_refinement SHELXTL
_computing_structure_solution 'SHELXTL (Bruker, 2000)'
_diffrn_ambient_temperature 93(2)
_diffrn_measured_fraction_theta_full 0.994
_diffrn_measured_fraction_theta_max 0.969
_diffrn_measurement_device_type 'Bruker SMART 1000 CCD'
_diffrn_measurement_method '\f and \w'
_diffrn_radiation_monochromator graphite
_diffrn_radiation_source 'sealed tube'
_diffrn_radiation_type MoK\a
_diffrn_radiation_wavelength 0.71073
_diffrn_reflns_av_R_equivalents 0.0255
_diffrn_reflns_av_sigmaI/netI 0.0267
_diffrn_reflns_limit_h_max 11
_diffrn_reflns_limit_h_min -12
_diffrn_reflns_limit_k_max 13
_diffrn_reflns_limit_k_min -13
_diffrn_reflns_limit_l_max 13
_diffrn_reflns_limit_l_min -12
_diffrn_reflns_number 8006
_diffrn_reflns_theta_full 28.31
_diffrn_reflns_theta_max 28.31
_diffrn_reflns_theta_min 2.06
_diffrn_standards_decay_% 0
_diffrn_standards_interval_time variable
_diffrn_standards_number 429
_exptl_absorpt_coefficient_mu 0.109
_exptl_absorpt_correction_T_max 0.964
_exptl_absorpt_correction_T_min 0.943
_exptl_absorpt_correction_type multi-scan
_exptl_absorpt_process_details '(SADABS; Bruker, 2000)'
_exptl_crystal_colour 'light yellow'
_exptl_crystal_density_diffrn 1.411
_exptl_crystal_density_method 'not measured'
_exptl_crystal_description 'transparent block'
_exptl_crystal_F_000 456
_exptl_crystal_size_max 0.58
_exptl_crystal_size_mid 0.34
_exptl_crystal_size_min 0.31
_refine_diff_density_max 0.403
_refine_diff_density_min -0.233
_refine_ls_extinction_coef none
_refine_ls_extinction_method none
_refine_ls_goodness_of_fit_ref 1.052
_refine_ls_hydrogen_treatment mixed
_refine_ls_matrix_type full
_refine_ls_number_parameters 149
_refine_ls_number_reflns 2477
_refine_ls_number_restraints 0
_refine_ls_restrained_S_all 1.052
_refine_ls_R_factor_all 0.0424
_refine_ls_R_factor_gt 0.0359
_refine_ls_shift/su_max 0.000
_refine_ls_shift/su_mean 0.000
_refine_ls_structure_factor_coef Fsqd
_refine_ls_weighting_details 'calc w = 1/[\s^2^(Fo^2^)+(0.046P)^2^+0.3545P] where P = (Fo^2^+2Fc^2^)/3'
_refine_ls_weighting_scheme calc
_refine_ls_wR_factor_gt 0.0916
_refine_ls_wR_factor_ref 0.0960
_reflns_number_gt 2132
_reflns_number_total 2477
_reflns_threshold_expression I>2\s(I)
_cod_data_source_file lh6242.cif
_cod_depositor_comments
;
The following automatic conversions were performed:
'_symmetry_cell_setting' value 'Monoclinic' changed to 'monoclinic'
according to '/home/saulius/struct/CIF-dictionaries/cif_core.dic'
dictionary named 'cif_core.dic' version 2.4.1 from 2010-06-29.

Automatic conversion script
Id: cif_fix_enum 1527 2010-12-29 10:47:43Z saulius 
;
_cod_original_sg_symbol_H-M 'P 21/c'
_cod_database_code 2204056

loop_
_symmetry_equiv_pos_as_xyz
'x, y, z'
'-x, y+1/2, -z+1/2'
'-x, -y, -z'
'x, -y-1/2, z-1/2'

loop_
_atom_site_label
_atom_site_fract_x
_atom_site_fract_y
_atom_site_fract_z
_atom_site_U_iso_or_equiv
_atom_site_adp_type
_atom_site_calc_flag
_atom_site_refinement_flags
_atom_site_occupancy
_atom_site_type_symbol
O1 0.13107(8) 0.53305(9) 0.12202(9) 0.0234(2) Uani d . 1 O
H1 0.1131(16) 0.5017(15) 0.0378(17) 0.028 Uiso d . 1 H
O2 -0.09428(8) 0.56175(8) 0.11816(8) 0.0214(2) Uani d . 1 O
O3 0.11572(8) 0.83593(8) 0.19013(9) 0.0227(2) Uani d . 1 O
O4 0.28755(9) 0.52563(8) 0.47095(9) 0.0234(2) Uani d . 1 O
N1 0.16595(9) 0.67536(9) 0.34294(9) 0.0167(2) Uani d . 1 N
C1 0.01896(11) 0.56594(10) 0.17610(11) 0.0168(2) Uani d . 1 C
C2 0.03889(11) 0.60563(11) 0.32286(11) 0.0176(2) Uani d . 1 C
H2 0.0483 0.5256 0.3770 0.021 Uiso calc R 1 H
C3 -0.08178(12) 0.67819(12) 0.37319(13) 0.0222(3) Uani d . 1 C
H3A -0.0630 0.7022 0.4673 0.033 Uiso calc R 1 H
H3B -0.1626 0.6239 0.3657 0.033 Uiso calc R 1 H
H3C -0.0975 0.7552 0.3189 0.033 Uiso calc R 1 H
C4 0.19418(11) 0.78661(10) 0.27250(11) 0.0173(2) Uani d . 1 C
C5 0.33562(11) 0.82298(10) 0.31765(11) 0.0177(2) Uani d . 1 C
C6 0.41278(12) 0.92762(11) 0.28577(12) 0.0224(3) Uani d . 1 C
H6 0.3778 0.9924 0.2269 0.027 Uiso calc R 1 H
C7 0.54481(12) 0.93377(12) 0.34422(13) 0.0243(3) Uani d . 1 C
H7 0.6005 1.0047 0.3253 0.029 Uiso calc R 1 H
C8 0.59634(12) 0.83819(12) 0.42959(13) 0.0241(3) Uani d . 1 C
H8 0.6863 0.8452 0.4676 0.029 Uiso calc R 1 H
C9 0.51800(12) 0.73218(11) 0.46034(12) 0.0218(2) Uani d . 1 C
H9 0.5529 0.6664 0.5179 0.026 Uiso calc R 1 H
C10 0.38746(11) 0.72744(11) 0.40324(11) 0.0177(2) Uani d . 1 C
C11 0.28079(11) 0.62793(11) 0.41542(11) 0.0172(2) Uani d . 1 C

loop_
_atom_site_aniso_label
_atom_site_aniso_U_11
_atom_site_aniso_U_22
_atom_site_aniso_U_33
_atom_site_aniso_U_12
_atom_site_aniso_U_13
_atom_site_aniso_U_23
O1 0.0163(4) 0.0312(5) 0.0224(4) 0.0028(3) -0.0027(3) -0.0080(4)
O2 0.0155(4) 0.0279(4) 0.0200(4) 0.0007(3) -0.0044(3) -0.0015(3)
O3 0.0197(4) 0.0219(4) 0.0254(5) -0.0005(3) -0.0076(3) 0.0045(3)
O4 0.0236(4) 0.0200(4) 0.0261(5) 0.0008(3) -0.0035(3) 0.0049(3)
N1 0.0153(4) 0.0173(4) 0.0169(5) -0.0012(3) -0.0037(4) 0.0000(4)
C1 0.0165(5) 0.0150(5) 0.0185(5) -0.0010(4) -0.0024(4) 0.0006(4)
C2 0.0162(5) 0.0178(5) 0.0184(5) -0.0032(4) -0.0025(4) 0.0000(4)
C3 0.0180(5) 0.0265(6) 0.0221(6) -0.0023(4) 0.0010(4) -0.0037(5)
C4 0.0168(5) 0.0172(5) 0.0177(5) -0.0002(4) -0.0014(4) -0.0016(4)
C5 0.0152(5) 0.0193(5) 0.0181(5) 0.0000(4) -0.0031(4) -0.0019(4)
C6 0.0215(6) 0.0232(6) 0.0220(6) -0.0027(4) -0.0034(5) 0.0025(5)
C7 0.0194(6) 0.0272(6) 0.0261(6) -0.0064(5) -0.0002(5) 0.0007(5)
C8 0.0144(5) 0.0301(6) 0.0274(6) -0.0009(4) -0.0030(4) -0.0023(5)
C9 0.0176(5) 0.0240(6) 0.0233(6) 0.0034(4) -0.0036(4) 0.0001(5)
C10 0.0167(5) 0.0185(5) 0.0176(5) 0.0011(4) -0.0007(4) -0.0020(4)
C11 0.0162(5) 0.0195(5) 0.0156(5) 0.0017(4) -0.0017(4) -0.0023(4)

loop_
_atom_type_symbol
_atom_type_description
_atom_type_scat_dispersion_real
_atom_type_scat_dispersion_imag
_atom_type_scat_source
C C 0.0033 0.0016 'International Tables Vol C Tables 4.2.6.8 and 6.1.1.4'
H H 0.0000 0.0000 'International Tables Vol C Tables 4.2.6.8 and 6.1.1.4'
N N 0.0061 0.0033 'International Tables Vol C Tables 4.2.6.8 and 6.1.1.4'
O O 0.0106 0.0060 'International Tables Vol C Tables 4.2.6.8 and 6.1.1.4'

loop_
_geom_angle_atom_site_label_1
_geom_angle_atom_site_label_2
_geom_angle_atom_site_label_3
_geom_angle
_geom_angle_publ_flag
C1 O1 H1 110.5(10) y
C4 N1 C11 112.15(9) y
C4 N1 C2 122.95(9) y
C11 N1 C2 124.00(9) y
O2 C1 O1 124.51(10) y
O2 C1 C2 121.79(10) y
O1 C1 C2 113.65(9) y
N1 C2 C3 112.82(9) y
N1 C2 C1 109.53(9) y
C3 C2 C1 113.00(9) y
N1 C2 H2 107.0 ?
C3 C2 H2 107.0 ?
C1 C2 H2 107.0 ?
C2 C3 H3A 109.5 ?
C2 C3 H3B 109.5 ?
H3A C3 H3B 109.5 ?
C2 C3 H3C 109.5 ?
H3A C3 H3C 109.5 ?
H3B C3 H3C 109.5 ?
O3 C4 N1 123.93(10) y
O3 C4 C5 130.33(11) y
N1 C4 C5 105.70(9) y
C6 C5 C10 121.46(10) ?
C6 C5 C4 130.65(10) ?
C10 C5 C4 107.87(10) ?
C5 C6 C7 116.95(11) ?
C5 C6 H6 121.5 ?
C7 C6 H6 121.5 ?
C8 C7 C6 121.46(11) ?
C8 C7 H7 119.3 ?
C6 C7 H7 119.3 ?
C7 C8 C9 121.20(11) ?
C7 C8 H8 119.4 ?
C9 C8 H8 119.4 ?
C10 C9 C8 116.97(11) ?
C10 C9 H9 121.5 ?
C8 C9 H9 121.5 ?
C9 C10 C5 121.95(11) ?
C9 C10 C11 129.69(10) ?
C5 C10 C11 108.35(10) ?
O4 C11 N1 125.05(10) y
O4 C11 C10 129.57(10) y
N1 C11 C10 105.35(9) y

loop_
_geom_bond_atom_site_label_1
_geom_bond_atom_site_label_2
_geom_bond_distance
_geom_bond_publ_flag
O1 C1 1.3044(14) y
O1 H1 0.910(17) ?
O2 C1 1.2314(14) y
O3 C4 1.2138(14) y
O4 C11 1.2076(14) y
N1 C4 1.3979(14) y
N1 C11 1.4026(14) y
N1 C2 1.4569(13) y
C1 C2 1.5239(15) y
C2 C3 1.5222(16) y
C2 H2 1.0000 ?
C3 H3A 0.9800 ?
C3 H3B 0.9800 ?
C3 H3C 0.9800 ?
C4 C5 1.4937(15) ?
C5 C6 1.3831(16) ?
C5 C10 1.3954(16) ?
C6 C7 1.4006(17) ?
C6 H6 0.9500 ?
C7 C8 1.3934(18) ?
C7 H7 0.9500 ?
C8 C9 1.3981(17) ?
C8 H8 0.9500 ?
C9 C10 1.3818(15) ?
C9 H9 0.9500 ?
C10 C11 1.4926(15) ?

loop_
_geom_hbond_atom_site_label_D
_geom_hbond_atom_site_label_H
_geom_hbond_atom_site_label_A
_geom_hbond_site_symmetry_A
_geom_hbond_distance_DH
_geom_hbond_distance_HA
_geom_hbond_distance_DA
_geom_hbond_angle_DHA
O1 H1 O2 3_565 0.910(17) 1.692(17) 2.6005(12) 174.8(15)
C7 H7 O1 2_655 0.95 2.69 3.3659(15) 129
C8 H8 O1 2_655 0.95 2.85 3.4413(15) 122
C9 H9 O4 3_666 0.95 2.56 3.3654(14) 143

loop_
_geom_torsion_atom_site_label_1
_geom_torsion_atom_site_label_2
_geom_torsion_atom_site_label_3
_geom_torsion_atom_site_label_4
_geom_torsion
C4 N1 C2 C3 -68.67(13)
C11 N1 C2 C3 123.02(11)
C4 N1 C2 C1 58.13(13)
C11 N1 C2 C1 -110.18(11)
O2 C1 C2 N1 -145.46(10)
O1 C1 C2 N1 37.06(13)
O2 C1 C2 C3 -18.76(15)
O1 C1 C2 C3 163.76(10)
C11 N1 C4 O3 170.51(11)
C2 N1 C4 O3 0.96(17)
C11 N1 C4 C5 -7.67(12)
C2 N1 C4 C5 -177.23(9)
O3 C4 C5 C6 5.4(2)
N1 C4 C5 C6 -176.59(12)
O3 C4 C5 C10 -173.42(12)
N1 C4 C5 C10 4.61(12)
C10 C5 C6 C7 -0.53(18)
C4 C5 C6 C7 -179.20(12)
C5 C6 C7 C8 0.57(19)
C6 C7 C8 C9 0.0(2)
C7 C8 C9 C10 -0.55(18)
C8 C9 C10 C5 0.59(17)
C8 C9 C10 C11 179.42(11)
C6 C5 C10 C9 -0.05(18)
C4 C5 C10 C9 178.89(10)
C6 C5 C10 C11 -179.10(10)
C4 C5 C10 C11 -0.17(12)
C4 N1 C11 O4 -170.57(11)
C2 N1 C11 O4 -1.15(17)
C4 N1 C11 C10 7.55(12)
C2 N1 C11 C10 176.97(10)
C9 C10 C11 O4 -5.3(2)
C5 C10 C11 O4 173.70(12)
C9 C10 C11 N1 176.73(11)
C5 C10 C11 N1 -4.31(12)

loop_
_cod_related_entry_id
_cod_related_entry_database
_cod_related_entry_code
1 ChemSpider 78381
